data_7226590
loop_
_publ_author_name
'G\'omez, Ver\'onica'
'Fuhr, Olaf'
'Ruben, Mario'

_publ_section_title
;
 Structural diversity in substituted-pyridinium iodo- and bromoplumbates:
 a matter of halide and temperature
;
_journal_issue 42
_journal_name_full CrystEngComm
_journal_page_first 8207
_journal_paper_doi 10.1039/C6CE01684G
_journal_volume 18
_journal_year 2016
_chemical_formula_moiety '0.5(I20 Pb6), 4(C5 H5 Br N)'
_chemical_formula_sum 'C20 H20 Br4 I10 N4 Pb3'
_chemical_formula_weight 2526.61
_space_group_crystal_system monoclinic
_space_group_IT_number 14
_space_group_name_Hall '-P 2ybc'
_space_group_name_H-M_alt 'P 1 21/c 1'
_symmetry_space_group_name_Hall '-P 2ybc'
_symmetry_space_group_name_H-M 'P 1 21/c 1'
_atom_sites_solution_hydrogens geom
_atom_sites_solution_primary direct
_audit_creation_date 2016-03-09
_audit_creation_method
;
Olex2 1.2
(compiled Feb 16 2016 13:09:46 for OlexSys, GUI svn.r5155)
;
_audit_update_record
;
2016-07-25 deposited with the CCDC.
2016-09-20 downloaded from the CCDC.
;
_cell_angle_alpha 90
_cell_angle_beta 102.175(7)
_cell_angle_gamma 90
_cell_formula_units_Z 2
_cell_length_a 12.0812(11)
_cell_length_b 22.600(2)
_cell_length_c 8.8122(8)
_cell_measurement_reflns_used 7640
_cell_measurement_temperature 180.15
_cell_measurement_theta_max 26.03
_cell_measurement_theta_min 1.72
_cell_volume 2351.9(4)
_computing_molecular_graphics 'Olex2 (Dolomanov et al., 2009)'
_computing_publication_material 'Olex2 (Dolomanov et al., 2009)'
_computing_structure_refinement 'ShelXL (Sheldrick, 2015)'
_computing_structure_solution 'ShelXT (Sheldrick, 2015)'
_diffrn_ambient_temperature 180.15
_diffrn_detector 'image plate (34 cm diameter)'
_diffrn_detector_area_resol_mean 6.67
_diffrn_detector_type STOE
_diffrn_measured_fraction_theta_full 0.980
_diffrn_measured_fraction_theta_max 0.980
_diffrn_measurement_device '2-circle goniometer'
_diffrn_measurement_device_type 'STOE IPDS2T'
_diffrn_measurement_method 'rotation method'
_diffrn_radiation_collimation '0.5 mm diameter, monocapillary'
_diffrn_radiation_monochromator 'plane graphite'
_diffrn_radiation_probe x-ray
_diffrn_radiation_type MoK\a
_diffrn_radiation_wavelength 0.71073
_diffrn_reflns_av_R_equivalents 0.1481
_diffrn_reflns_av_unetI/netI 0.1347
_diffrn_reflns_Laue_measured_fraction_full 0.980
_diffrn_reflns_Laue_measured_fraction_max 0.980
_diffrn_reflns_limit_h_max 14
_diffrn_reflns_limit_h_min -14
_diffrn_reflns_limit_k_max 27
_diffrn_reflns_limit_k_min -24
_diffrn_reflns_limit_l_max 10
_diffrn_reflns_limit_l_min -8
_diffrn_reflns_number 10560
_diffrn_reflns_point_group_measured_fraction_full 0.980
_diffrn_reflns_point_group_measured_fraction_max 0.980
_diffrn_reflns_theta_full 25.742
_diffrn_reflns_theta_max 25.742
_diffrn_reflns_theta_min 1.724
_diffrn_source 'sealed X-ray tube, 12 x 0.4 mm long-fine focus'
_diffrn_source_current 40
_diffrn_source_power 2.000
_diffrn_source_target Mo
_diffrn_source_type 'sealed X-ray tube'
_diffrn_source_voltage 50
_exptl_absorpt_coefficient_mu 20.691
_exptl_absorpt_correction_T_max 0.4076
_exptl_absorpt_correction_T_min 0.0364
_exptl_absorpt_correction_type integration
_exptl_crystal_colour colourless
_exptl_crystal_colour_primary colourless
_exptl_crystal_density_diffrn 3.568
_exptl_crystal_description plate
_exptl_crystal_F_000 2168
_exptl_crystal_size_max 0.26
_exptl_crystal_size_mid 0.137
_exptl_crystal_size_min 0.02
_refine_diff_density_max 1.658
_refine_diff_density_min -3.340
_refine_diff_density_rms 0.441
_refine_ls_extinction_method none
_refine_ls_goodness_of_fit_ref 0.978
_refine_ls_hydrogen_treatment constr
_refine_ls_matrix_type full
_refine_ls_number_parameters 155
_refine_ls_number_reflns 4407
_refine_ls_number_restraints 108
_refine_ls_restrained_S_all 0.968
_refine_ls_R_factor_all 0.1360
_refine_ls_R_factor_gt 0.0800
_refine_ls_shift/su_max 0.000
_refine_ls_shift/su_mean 0.000
_refine_ls_structure_factor_coef Fsqd
_refine_ls_weighting_details 'w=1/[\s^2^(Fo^2^)+(0.1000P)^2^] where P=(Fo^2^+2Fc^2^)/3'
_refine_ls_weighting_scheme calc
_refine_ls_wR_factor_gt 0.1879
_refine_ls_wR_factor_ref 0.2140
_reflns_Friedel_coverage 0.000
_reflns_number_gt 2269
_reflns_number_total 4407
_reflns_threshold_expression 'I > 2\s(I)'
_cod_data_source_file c6ce01684g2.cif
_cod_data_source_block vp-50
_cod_depositor_comments 'Adding full bibliography for 7226587--7226601.cif.'
_cod_database_code 7226590
_shelx_space_group_comment
;
The symmetry employed for this shelxl refinement is uniquely defined
by the following loop, which should always be used as a source of
symmetry information in preference to the above space-group names.
They are only intended as comments.
;
_olex2_refinement_description
;
1. Fixed Uiso
 At 1.2 times of:
  All C(H) groups, All N(H) groups
2. Restrained distances
 C6-Br2 \\sim C2AB-Br0A \\sim C1-Br1
 with sigma of 0.02
 C7-Br2 \\sim Br2-C8 \\sim C3A-Br0A \\sim Br0A-C10A \\sim C2-Br1 \\sim Br1-C3
 with sigma of 0.02
3. Uiso/Uaniso restraints and constraints
Uanis(C9) = Uanis(C5A) = Uanis(C7) = Uanis(C3A) = Uanis(C6) = Uanis(C2AB) =
Uanis(C8) = Uanis(C10A) = Uanis(C10) = Uanis(C7A)
Uanis(N2) = Uanis(N4A)
Uanis(N2) = Uanis(N4A)
4. Rigid body (RIGU) restrains
 N4A, Br2, C6, C8, C7, C10, C9, N2, C7A, Br0A, C2AB, C10A, C3A, C5A
 with sigma for 1-2 distances of 0.004 and sigma for 1-3 distances of 0.004
5. Others
 Sof(Br0A)=Sof(C2AB)=Sof(C10A)=Sof(H10A)=Sof(C7A)=Sof(H7A)=Sof(N4A)=Sof(H4A)=
 Sof(C5A)=Sof(H5A)=Sof(C3A)=Sof(H3A)=1-FVAR(1)
 Sof(Br2)=Sof(C6)=Sof(C8)=Sof(H8)=Sof(C10)=Sof(H10)=Sof(N2)=Sof(H2A)=Sof(C9)=
 Sof(H9)=Sof(C7)=Sof(H7)=FVAR(1)
6.a Aromatic/amide H refined with riding coordinates:
 C3(H3), C2(H2), C4(H4), N1(H1), C5(H5), C8(H8), C10(H10), N2(H2A), C9(H9),
 C7(H7), C10A(H10A), C7A(H7A), N4A(H4A), C5A(H5A), C3A(H3A)
6.b Fitted hexagon refined as free rotating group:
 C3(C1,C2,C4,N1,C5), C6(C8,C10,N2,C9,C7), C2AB(C10A,C7A,N4A,C5A,C3A)
;
_olex2_submission_special_instructions 'No special instructions were received'

loop_
_space_group_symop_operation_xyz
'x, y, z'
'-x, y+1/2, -z+1/2'
'-x, -y, -z'
'x, -y-1/2, z-1/2'

loop_
_atom_site_label
_atom_site_type_symbol
_atom_site_fract_x
_atom_site_fract_y
_atom_site_fract_z
_atom_site_U_iso_or_equiv
_atom_site_adp_type
_atom_site_occupancy
_atom_site_site_symmetry_order
_atom_site_calc_flag
_atom_site_refinement_flags_posn
_atom_site_refinement_flags_adp
_atom_site_refinement_flags_occupancy
_atom_site_disorder_assembly
_atom_site_disorder_group
Pb1 Pb 0.0000 0.5000 0.5000 0.0581(4) Uani 1 2 d S T P . .
Pb2 Pb 0.18047(9) 0.35002(4) 0.60846(12) 0.0604(3) Uani 1 1 d . . . . .
I1 I -0.15592(16) 0.53343(7) 0.1670(2) 0.0622(5) Uani 1 1 d . . . . .
I2 I -0.09242(16) 0.36725(7) 0.5157(2) 0.0650(5) Uani 1 1 d . . . . .
I3 I 0.19568(17) 0.44520(8) 0.3485(2) 0.0703(5) Uani 1 1 d . . . . .
I4 I 0.1651(2) 0.24328(8) 0.3813(2) 0.0813(6) Uani 1 1 d . . . . .
I5 I 0.44589(19) 0.32532(9) 0.7173(4) 0.0988(8) Uani 1 1 d . . . . .
Br1 Br 0.6921(4) 0.26567(18) 1.1295(5) 0.1067(13) Uani 1 1 d D . . . .
C3 C 0.7432(13) 0.3615(7) 0.956(2) 0.086(10) Uani 1 1 d D . . . .
H3 H 0.6636 0.3648 0.9191 0.103 Uiso 1 1 calc R . . . .
C1 C 0.7871(11) 0.3167(6) 1.059(2) 0.075(8) Uani 1 1 d DG . . . .
C2 C 0.9035(12) 0.3118(7) 1.113(2) 0.081(9) Uani 1 1 d DG . . . .
H2 H 0.9335 0.2812 1.1834 0.097 Uiso 1 1 calc R . . . .
C4 C 0.9759(12) 0.3518(9) 1.063(2) 0.100(12) Uani 1 1 d G . . . .
H4 H 1.0554 0.3485 1.1000 0.121 Uiso 1 1 calc R . . . .
N1 N 0.9319(17) 0.3966(8) 0.960(2) 0.075(7) Uani 1 1 d G . . . .
H1 H 0.9778 0.4219 0.9287 0.090 Uiso 1 1 calc R . . . .
C5 C 0.8156(18) 0.4015(7) 0.906(2) 0.097(12) Uani 1 1 d G . . . .
H5 H 0.7855 0.4321 0.8357 0.116 Uiso 1 1 calc R . . . .
Br2 Br 0.4922(6) 0.4725(3) 0.7761(14) 0.094(3) Uani 0.661(19) 1 d D U . A 1
C6 C 0.496(2) 0.5529(6) 0.760(3) 0.082(4) Uani 0.661(19) 1 d D U . A 1
C8 C 0.419(2) 0.5816(7) 0.644(3) 0.082(4) Uani 0.661(19) 1 d DG U . A 1
H8 H 0.3616 0.5597 0.5774 0.099 Uiso 0.661(19) 1 calc R . . A 1
C10 C 0.427(2) 0.6424(8) 0.624(3) 0.082(4) Uani 0.661(19) 1 d G U . A 1
H10 H 0.3749 0.6620 0.5448 0.099 Uiso 0.661(19) 1 calc R . . A 1
N2 N 0.512(3) 0.6744(6) 0.722(3) 0.086(6) Uani 0.661(19) 1 d G U . A 1
H2A H 0.5168 0.7129 0.7093 0.103 Uiso 0.661(19) 1 calc R . . A 1
C9 C 0.588(2) 0.6457(8) 0.838(3) 0.082(4) Uani 0.661(19) 1 d G U . A 1
H9 H 0.6462 0.6676 0.9045 0.099 Uiso 0.661(19) 1 calc R . . A 1
C7 C 0.581(2) 0.5849(8) 0.857(3) 0.082(4) Uani 0.661(19) 1 d DG U . A 1
H7 H 0.6329 0.5653 0.9371 0.099 Uiso 0.661(19) 1 calc R . . A 1
Br0A Br 0.461(2) 0.4898(7) 0.689(3) 0.106(6) Uani 0.339(19) 1 d D U . A 2
C2AB C 0.502(5) 0.5660(10) 0.742(4) 0.082(4) Uani 0.339(19) 1 d D U . A 2
C10A C 0.488(5) 0.6095(11) 0.628(5) 0.082(4) Uani 0.339(19) 1 d DG U . A 2
H10A H 0.4448 0.6014 0.5273 0.099 Uiso 0.339(19) 1 calc R . . A 2
C7A C 0.537(5) 0.6649(11) 0.662(6) 0.082(4) Uani 0.339(19) 1 d G U . A 2
H7A H 0.5274 0.6946 0.5844 0.099 Uiso 0.339(19) 1 calc R . . A 2
N4A N 0.600(5) 0.6768(14) 0.810(7) 0.086(6) Uani 0.339(19) 1 d G U . A 2
H4A H 0.6308 0.7118 0.8319 0.103 Uiso 0.339(19) 1 calc R . . A 2
C5A C 0.613(5) 0.6333(17) 0.924(5) 0.082(4) Uani 0.339(19) 1 d G U . A 2
H5A H 0.6565 0.6414 1.0255 0.099 Uiso 0.339(19) 1 calc R . . A 2
C3A C 0.564(5) 0.5779(14) 0.890(4) 0.082(4) Uani 0.339(19) 1 d DG U . A 2
H3A H 0.5739 0.5482 0.9684 0.099 Uiso 0.339(19) 1 calc R . . A 2

loop_
_atom_site_aniso_label
_atom_site_aniso_U_11
_atom_site_aniso_U_22
_atom_site_aniso_U_33
_atom_site_aniso_U_23
_atom_site_aniso_U_13
_atom_site_aniso_U_12
Pb1 0.0760(10) 0.0459(7) 0.0548(8) 0.0035(6) 0.0195(7) 0.0050(6)
Pb2 0.0806(7) 0.0447(5) 0.0601(7) 0.0012(4) 0.0244(5) 0.0054(4)
I1 0.0804(12) 0.0531(9) 0.0545(10) -0.0018(7) 0.0170(8) -0.0009(8)
I2 0.0766(12) 0.0544(9) 0.0663(12) -0.0030(8) 0.0203(9) -0.0033(8)
I3 0.0898(13) 0.0613(10) 0.0683(12) 0.0118(9) 0.0358(10) 0.0117(9)
I4 0.1278(18) 0.0594(10) 0.0573(12) -0.0093(9) 0.0212(11) 0.0191(10)
I5 0.0740(13) 0.0681(12) 0.153(2) -0.0444(14) 0.0218(13) 0.0010(10)
Br1 0.132(3) 0.107(3) 0.086(3) 0.009(2) 0.034(2) -0.044(2)
C3 0.12(3) 0.09(2) 0.07(2) -0.013(17) 0.054(19) -0.039(19)
C1 0.09(2) 0.062(17) 0.065(19) -0.007(14) 0.005(16) -0.007(15)
C2 0.12(3) 0.074(18) 0.059(18) -0.030(15) 0.042(18) -0.008(18)
C4 0.08(2) 0.11(3) 0.12(3) -0.04(3) 0.05(2) -0.03(2)
N1 0.11(2) 0.067(14) 0.058(15) -0.003(12) 0.043(14) -0.017(14)
C5 0.12(3) 0.08(2) 0.10(3) -0.03(2) 0.06(2) -0.02(2)
Br2 0.096(4) 0.073(4) 0.116(7) -0.015(4) 0.028(4) 0.006(3)
C6 0.091(10) 0.071(6) 0.086(11) -0.019(6) 0.022(7) -0.005(5)
C8 0.091(10) 0.071(6) 0.086(11) -0.019(6) 0.022(7) -0.005(5)
C10 0.091(10) 0.071(6) 0.086(11) -0.019(6) 0.022(7) -0.005(5)
N2 0.099(13) 0.071(8) 0.089(12) -0.020(7) 0.019(9) -0.004(7)
C9 0.091(10) 0.071(6) 0.086(11) -0.019(6) 0.022(7) -0.005(5)
C7 0.091(10) 0.071(6) 0.086(11) -0.019(6) 0.022(7) -0.005(5)
Br0A 0.142(14) 0.073(7) 0.118(13) -0.031(7) 0.059(10) -0.050(8)
C2AB 0.091(10) 0.071(6) 0.086(11) -0.019(6) 0.022(7) -0.005(5)
C10A 0.091(10) 0.071(6) 0.086(11) -0.019(6) 0.022(7) -0.005(5)
C7A 0.091(10) 0.071(6) 0.086(11) -0.019(6) 0.022(7) -0.005(5)
N4A 0.099(13) 0.071(8) 0.089(12) -0.020(7) 0.019(9) -0.004(7)
C5A 0.091(10) 0.071(6) 0.086(11) -0.019(6) 0.022(7) -0.005(5)
C3A 0.091(10) 0.071(6) 0.086(11) -0.019(6) 0.022(7) -0.005(5)

loop_
_atom_type_symbol
_atom_type_description
_atom_type_scat_dispersion_real
_atom_type_scat_dispersion_imag
_atom_type_scat_source
C C 0.0033 0.0016 'International Tables Vol C Tables 4.2.6.8 and 6.1.1.4'
H H 0.0000 0.0000 'International Tables Vol C Tables 4.2.6.8 and 6.1.1.4'
Br Br -0.2901 2.4595 'International Tables Vol C Tables 4.2.6.8 and 6.1.1.4'
I I -0.4742 1.8119 'International Tables Vol C Tables 4.2.6.8 and 6.1.1.4'
N N 0.0061 0.0033 'International Tables Vol C Tables 4.2.6.8 and 6.1.1.4'
Pb Pb -3.3944 10.1111 'International Tables Vol C Tables 4.2.6.8 and 6.1.1.4'

loop_
_exptl_crystal_face_index_h
_exptl_crystal_face_index_k
_exptl_crystal_face_index_l
_exptl_crystal_face_perp_dist
0 -1 0 0.0700
0 1 0 0.1110
-1 2 2 0.2110
0 -1 1 0.1780
-1 0 0 0.0210
1 0 0 0.0200
1 -2 -2 0.1750
0 1 -1 0.1850

loop_
_geom_angle_atom_site_label_1
_geom_angle_atom_site_label_2
_geom_angle_atom_site_label_3
_geom_angle
_geom_angle_site_symmetry_1
_geom_angle_site_symmetry_3
I1 Pb1 I1 180.00(6) . 3_566
I2 Pb1 I1 96.68(5) 3_566 3_566
I2 Pb1 I1 96.68(5) . .
I2 Pb1 I1 83.32(5) . 3_566
I2 Pb1 I1 83.32(5) 3_566 .
I2 Pb1 I2 180.0 . 3_566
I3 Pb1 I1 93.00(5) 3_566 3_566
I3 Pb1 I1 87.00(5) 3_566 .
I3 Pb1 I1 93.00(5) . .
I3 Pb1 I1 87.00(5) . 3_566
I3 Pb1 I2 92.84(5) 3_566 .
I3 Pb1 I2 92.83(5) . 3_566
I3 Pb1 I2 87.16(5) 3_566 3_566
I3 Pb1 I2 87.17(5) . .
I3 Pb1 I3 180.0 3_566 .
I2 Pb2 I1 80.94(5) . 3_566
I3 Pb2 I1 85.36(5) . 3_566
I3 Pb2 I2 86.98(5) . .
I3 Pb2 I4 178.08(6) . 4_566
I3 Pb2 I5 97.34(7) . .
I4 Pb2 I1 171.58(7) . 3_566
I4 Pb2 I1 92.73(5) 4_566 3_566
I4 Pb2 I2 92.92(6) 4_566 .
I4 Pb2 I2 90.65(6) . .
I4 Pb2 I3 93.76(6) . .
I4 Pb2 I4 88.16(2) . 4_566
I4 Pb2 I5 88.72(6) . .
I5 Pb2 I1 99.70(6) . 3_566
I5 Pb2 I2 175.67(7) . .
I5 Pb2 I4 82.77(7) . 4_566
Pb1 I1 Pb2 75.76(4) . 3_566
Pb1 I2 Pb2 77.26(4) . .
Pb2 I3 Pb1 78.52(4) . .
Pb2 I4 Pb2 167.99(9) . 4_565
C1 C3 H3 120.0 . .
C1 C3 C5 120.0 . .
C5 C3 H3 120.0 . .
C3 C1 Br1 120.1(6) . .
C3 C1 C2 120.0 . .
C2 C1 Br1 119.8(6) . .
C1 C2 H2 120.0 . .
C4 C2 C1 120.0 . .
C4 C2 H2 120.0 . .
C2 C4 H4 120.0 . .
N1 C4 C2 120.0 . .
N1 C4 H4 120.0 . .
C4 N1 H1 120.0 . .
C4 N1 C5 120.0 . .
C5 N1 H1 120.0 . .
C3 C5 H5 120.0 . .
N1 C5 C3 120.0 . .
N1 C5 H5 120.0 . .
C8 C6 Br2 119.8(7) . .
C8 C6 C7 120.0 . .
C7 C6 Br2 120.0(7) . .
C6 C8 H8 120.0 . .
C6 C8 C10 120.0 . .
C10 C8 H8 120.0 . .
C8 C10 H10 120.0 . .
C8 C10 N2 120.0 . .
N2 C10 H10 120.0 . .
C10 N2 H2A 120.0 . .
C9 N2 C10 120.0 . .
C9 N2 H2A 120.0 . .
N2 C9 H9 120.0 . .
N2 C9 C7 120.0 . .
C7 C9 H9 120.0 . .
C6 C7 H7 120.0 . .
C9 C7 C6 120.0 . .
C9 C7 H7 120.0 . .
C10A C2AB Br0A 119.8(8) . .
C10A C2AB C3A 120.0 . .
C3A C2AB Br0A 119.2(8) . .
C2AB C10A H10A 120.0 . .
C7A C10A C2AB 120.0 . .
C7A C10A H10A 120.0 . .
C10A C7A H7A 120.0 . .
C10A C7A N4A 120.0 . .
N4A C7A H7A 120.0 . .
C7A N4A H4A 120.0 . .
C5A N4A C7A 120.0 . .
C5A N4A H4A 120.0 . .
N4A C5A H5A 120.0 . .
C3A C5A N4A 120.0 . .
C3A C5A H5A 120.0 . .
C2AB C3A H3A 120.0 . .
C5A C3A C2AB 120.0 . .
C5A C3A H3A 120.0 . .

loop_
_geom_bond_atom_site_label_1
_geom_bond_atom_site_label_2
_geom_bond_distance
_geom_bond_site_symmetry_2
Pb1 I1 3.2245(19) 3_566
Pb1 I1 3.2245(19) .
Pb1 I2 3.2144(17) 3_566
Pb1 I2 3.2143(17) .
Pb1 I3 3.1994(17) 3_566
Pb1 I3 3.1994(17) .
Pb2 I1 3.3448(19) 3_566
Pb2 I2 3.248(2) .
Pb2 I3 3.176(2) .
Pb2 I4 3.232(2) 4_566
Pb2 I4 3.115(2) .
Pb2 I5 3.196(3) .
I1 Pb2 3.3448(19) 3_566
I4 Pb2 3.232(2) 4_565
Br1 C1 1.826(11) .
C3 H3 0.9500 .
C3 C1 1.3900 .
C3 C5 1.3900 .
C1 C2 1.3900 .
C2 H2 0.9500 .
C2 C4 1.3900 .
C4 H4 0.9500 .
C4 N1 1.3900 .
N1 H1 0.8800 .
N1 C5 1.3900 .
C5 H5 0.9500 .
Br2 C6 1.823(13) .
C6 C8 1.3900 .
C6 C7 1.3900 .
C8 H8 0.9500 .
C8 C10 1.3900 .
C10 H10 0.9500 .
C10 N2 1.3900 .
N2 H2A 0.8800 .
N2 C9 1.3900 .
C9 H9 0.9500 .
C9 C7 1.3900 .
C7 H7 0.9500 .
Br0A C2AB 1.825(15) .
C2AB C10A 1.3900 .
C2AB C3A 1.3900 .
C10A H10A 0.9500 .
C10A C7A 1.3900 .
C7A H7A 0.9500 .
C7A N4A 1.3900 .
N4A H4A 0.8800 .
N4A C5A 1.3900 .
C5A H5A 0.9500 .
C5A C3A 1.3900 .
C3A H3A 0.9500 .

loop_
_geom_torsion_atom_site_label_1
_geom_torsion_atom_site_label_2
_geom_torsion_atom_site_label_3
_geom_torsion_atom_site_label_4
_geom_torsion
Br1 C1 C2 C4 -177.9(13)
C3 C1 C2 C4 0.0
C1 C3 C5 N1 0.0
C1 C2 C4 N1 0.0
C2 C4 N1 C5 0.0
C4 N1 C5 C3 0.0
C5 C3 C1 Br1 177.9(13)
C5 C3 C1 C2 0.0
Br2 C6 C8 C10 -175(3)
Br2 C6 C7 C9 175(3)
C6 C8 C10 N2 0.0
C8 C6 C7 C9 0.0
C8 C10 N2 C9 0.0
C10 N2 C9 C7 0.0
N2 C9 C7 C6 0.0
C7 C6 C8 C10 0.0
Br0A C2AB C10A C7A -168(5)
Br0A C2AB C3A C5A 168(5)
C2AB C10A C7A N4A 0.0
C10A C2AB C3A C5A 0.0
C10A C7A N4A C5A 0.0
C7A N4A C5A C3A 0.0
N4A C5A C3A C2AB 0.0
C3A C2AB C10A C7A 0.0
